data_7042056
loop_
_publ_author_name
'Bolotaulo, Duer'
'Metta-Maga\~na, Alejandro'
'Fortier, Skye'

_publ_section_title
;
 F-element metalated dipyrrins: synthesis and characterization of a family
 of uranyl bis(dipyrrinate) complexes.
;
_journal_issue 10
_journal_name_full 'Dalton transactions (Cambridge, England : 2003)'
_journal_page_first 3284
_journal_page_last 3294
_journal_paper_doi 10.1039/c7dt00150a
_journal_volume 46
_journal_year 2017
_chemical_formula_moiety '6(C42 H38 Fe2 N4 O3 U), 10.57(C1.4)'
_chemical_formula_sum 'C260 H208 Fe12 N16 O18 U6'
_chemical_formula_weight 5942.79
_chemical_name_systematic
;
 ?
;
_space_group_crystal_system trigonal
_space_group_IT_number 165
_space_group_name_Hall '-P 3 2"c'
_space_group_name_H-M_alt 'P -3 c 1'
_symmetry_space_group_name_Hall '-P 3 2"c'
_symmetry_space_group_name_H-M 'P -3 c 1'
_atom_sites_solution_hydrogens geom
_atom_sites_solution_primary direct
_audit_creation_date 2016-10-12
_audit_creation_method
;
Olex2 1.2
(compiled 2016.02.19 svn.r3266 for OlexSys, GUI svn.r5227)
;
_audit_update_record
;
2017-01-09 deposited with the CCDC.
2017-02-10 downloaded from the CCDC.
;
_cell_angle_alpha 90
_cell_angle_beta 90
_cell_angle_gamma 120
_cell_formula_units_Z 1
_cell_length_a 20.5164(8)
_cell_length_b 20.5164(8)
_cell_length_c 16.8469(7)
_cell_measurement_reflns_used 9941
_cell_measurement_temperature 100(2)
_cell_measurement_theta_max 27.093
_cell_measurement_theta_min 2.325
_cell_volume 6141.2(4)
_computing_cell_refinement 'SAINT v7.68A (Bruker, 2009)'
_computing_data_reduction 'SAINT v7.68A (Bruker, 2009)'
_computing_molecular_graphics 'Olex2 (Dolomanov et al., 2009)'
_computing_publication_material 'Olex2 (Dolomanov et al., 2009)'
_computing_structure_refinement 'ShelXL (Sheldrick, 2015)'
_computing_structure_solution 'ShelXS (Sheldrick, 2008)'
_diffrn_ambient_temperature 100(1)
_diffrn_measured_fraction_theta_full 1.000
_diffrn_measured_fraction_theta_max 0.998
_diffrn_measurement_device_type 'Bruker APEX-II CCD'
_diffrn_measurement_method '\f and \w scans'
_diffrn_radiation_monochromator graphite
_diffrn_radiation_type MoK\a
_diffrn_radiation_wavelength 0.71073
_diffrn_reflns_av_R_equivalents 0.0724
_diffrn_reflns_av_unetI/netI 0.0321
_diffrn_reflns_Laue_measured_fraction_full 1.000
_diffrn_reflns_Laue_measured_fraction_max 0.998
_diffrn_reflns_limit_h_max 26
_diffrn_reflns_limit_h_min -26
_diffrn_reflns_limit_k_max 26
_diffrn_reflns_limit_k_min -17
_diffrn_reflns_limit_l_max 21
_diffrn_reflns_limit_l_min -21
_diffrn_reflns_number 64170
_diffrn_reflns_point_group_measured_fraction_full 1.000
_diffrn_reflns_point_group_measured_fraction_max 0.998
_diffrn_reflns_theta_full 26.000
_diffrn_reflns_theta_max 27.508
_diffrn_reflns_theta_min 1.985
_diffrn_standards_number 0
_exptl_absorpt_coefficient_mu 4.685
_exptl_absorpt_correction_T_max 0.7456
_exptl_absorpt_correction_T_min 0.5741
_exptl_absorpt_correction_type multi-scan
_exptl_absorpt_process_details
;
SADABS-2008/1 (Bruker,2008) was used for absorption correction.
wR2(int) was 0.1133 before and 0.0603 after correction.
The Ratio of minimum to maximum transmission is 0.7700.
The \l/2 correction factor is 0.0015.
;
_exptl_crystal_colour 'dark red'
_exptl_crystal_density_diffrn 1.607
_exptl_crystal_description plate
_exptl_crystal_F_000 2888
_exptl_crystal_size_max 0.72
_exptl_crystal_size_mid 0.15
_exptl_crystal_size_min 0.01
_refine_diff_density_max 2.972
_refine_diff_density_min -0.819
_refine_diff_density_rms 0.151
_refine_ls_extinction_method none
_refine_ls_goodness_of_fit_ref 1.142
_refine_ls_hydrogen_treatment constr
_refine_ls_matrix_type full
_refine_ls_number_parameters 259
_refine_ls_number_reflns 4714
_refine_ls_number_restraints 0
_refine_ls_restrained_S_all 1.142
_refine_ls_R_factor_all 0.0516
_refine_ls_R_factor_gt 0.0330
_refine_ls_shift/su_max 0.001
_refine_ls_shift/su_mean 0.000
_refine_ls_structure_factor_coef Fsqd
_refine_ls_weighting_details 'w=1/[\s^2^(Fo^2^)+(0.0329P)^2^+17.2727P] where P=(Fo^2^+2Fc^2^)/3'
_refine_ls_weighting_scheme calc
_refine_ls_wR_factor_gt 0.0765
_refine_ls_wR_factor_ref 0.0853
_reflns_Friedel_coverage 0.000
_reflns_number_gt 3746
_reflns_number_total 4714
_reflns_threshold_expression 'I > 2\s(I)'
_cod_data_source_file c7dt00150a2.cif
_cod_data_source_block 1092SF
_cod_depositor_comments 'Adding full bibliography for 7042053--7042056.cif.'
_cod_original_cell_volume 6141.2(5)
_cod_database_code 7042056
_shelxl_version_number 2013-4
_shelx_space_group_comment
;
The symmetry employed for this shelxl refinement is uniquely defined
by the following loop, which should always be used as a source of
symmetry information in preference to the above space-group names.
They are only intended as comments.
;
_olex2_refinement_description
;
1. Fixed Uiso
 At 1.2 times of:
  All C(H) groups, All C(H,H) groups
2. Others
 Fixed Sof: C0AA(0.08333) C1AA(0.25) C4AA(0.25) C27(0.1) C28(0.05) C2(0.25)
 C5(0.25)
3.a Secondary CH2 refined with riding coordinates:
 C20(H20A,H20B), C21(H21A,H21B)
3.b Aromatic/amide H refined with riding coordinates:
 C17(H17), C16(H16), C12(H12), C11(H11), C14(H14), C13(H13), C19(H19),
 C18(H18), C15(H15), C7(H7), C1(H1), C2AA(H2AA), C3(H3), C9(H9), C8(H8)
;
_olex2_submission_special_instructions 'No special instructions were received'

loop_
_space_group_symop_operation_xyz
'x, y, z'
'-y, x-y, z'
'-x+y, -x, z'
'x-y, -y, -z+1/2'
'-x, -x+y, -z+1/2'
'y, x, -z+1/2'
'-x, -y, -z'
'y, -x+y, -z'
'x-y, x, -z'
'-x+y, y, z-1/2'
'x, x-y, z-1/2'
'-y, -x, z-1/2'

loop_
_atom_site_label
_atom_site_type_symbol
_atom_site_fract_x
_atom_site_fract_y
_atom_site_fract_z
_atom_site_U_iso_or_equiv
_atom_site_adp_type
_atom_site_occupancy
_atom_site_site_symmetry_order
_atom_site_calc_flag
_atom_site_refinement_flags_posn
_atom_site_refinement_flags_adp
_atom_site_refinement_flags_occupancy
_atom_site_disorder_assembly
_atom_site_disorder_group
U1 U 0.62803(2) 0.0000 0.2500 0.01917(8) Uani 1 2 d S T P A 1
Fe1 Fe 0.76981(4) 0.21959(4) -0.01274(4) 0.02927(18) Uani 1 1 d . . . . .
C10 C 0.8123(3) 0.2302(3) 0.0991(2) 0.0255(11) Uani 1 1 d . . . . .
C17 C 0.6587(3) 0.1373(3) -0.0117(3) 0.0377(14) Uani 1 1 d . . . . .
H17 H 0.6307 0.1103 0.0337 0.045 Uiso 1 1 calc R . . . .
C16 C 0.6663(3) 0.2051(3) -0.0406(3) 0.0401(14) Uani 1 1 d . . . . .
H16 H 0.6438 0.2315 -0.0181 0.048 Uiso 1 1 calc R . . . .
C12 C 0.8660(3) 0.3220(3) 0.0020(3) 0.0323(12) Uani 1 1 d . . . . .
H12 H 0.8806 0.3665 -0.0278 0.039 Uiso 1 1 calc R . . . .
C11 C 0.8212(3) 0.3006(3) 0.0725(3) 0.0269(11) Uani 1 1 d . . . . .
H11 H 0.8009 0.3281 0.0973 0.032 Uiso 1 1 calc R . . . .
C14 C 0.8531(3) 0.2104(3) 0.0432(3) 0.0304(11) Uani 1 1 d . . . . .
H14 H 0.8578 0.1667 0.0460 0.036 Uiso 1 1 calc R . . . .
C13 C 0.8848(3) 0.2665(3) -0.0162(3) 0.0341(12) Uani 1 1 d . . . . .
H13 H 0.9137 0.2667 -0.0604 0.041 Uiso 1 1 calc R . . . .
C19 C 0.7341(4) 0.1728(4) -0.1220(3) 0.0525(19) Uani 1 1 d . . . . .
H19 H 0.7655 0.1733 -0.1638 0.063 Uiso 1 1 calc R . . . .
C18 C 0.7000(4) 0.1165(4) -0.0623(3) 0.0499(16) Uani 1 1 d . . . . .
H18 H 0.7043 0.0727 -0.0573 0.060 Uiso 1 1 calc R . . . .
C15 C 0.7129(3) 0.2274(4) -0.1083(3) 0.0482(17) Uani 1 1 d . . . . .
H15 H 0.7274 0.2713 -0.1391 0.058 Uiso 1 1 calc R . . . .
O2 O 0.5067(2) 0.0000 0.2500 0.0239(10) Uani 1 2 d S T P . .
N2 N 0.6653(2) 0.1349(2) 0.2608(2) 0.0207(8) Uani 1 1 d . . . . .
C8 C 0.7042(3) 0.1792(2) 0.1953(2) 0.0220(10) Uani 1 1 d . . . . .
C27 C 0.4771(3) 0.0222(3) 0.1828(3) 0.0276(11) Uani 1 1 d . . . . .
H20A H 0.4589 -0.0166 0.1406 0.033 Uiso 1 1 calc R . . . .
H20B H 0.5163 0.0707 0.1603 0.033 Uiso 1 1 calc R . . . .
C7 C 0.8032(3) 0.1444(3) 0.2048(2) 0.0228(10) Uani 1 1 d . . . . .
C9 C 0.7704(3) 0.1825(3) 0.1667(2) 0.0218(10) Uani 1 1 d . . . . .
C6 C 0.6721(3) 0.2245(3) 0.1756(2) 0.0232(10) Uani 1 1 d . . . . .
H7 H 0.6858 0.2582 0.1319 0.028 Uiso 1 1 calc R . . . .
O1 O 0.62148(17) -0.00852(17) 0.35482(17) 0.0215(7) Uani 1 1 d . . . . .
N1 N 0.7648(2) 0.0846(2) 0.2578(2) 0.0247(9) Uani 1 1 d . . . A 1
C1 C 0.8172(3) 0.0742(3) 0.2938(3) 0.0328(12) Uani 1 1 d . . . A 1
H1 H 0.8064 0.0367 0.3327 0.039 Uiso 1 1 calc R . . A 1
C3 C 0.8896(3) 0.1254(3) 0.2669(3) 0.0362(13) Uani 1 1 d . . . . .
H2AA H 0.9355 0.1294 0.2843 0.043 Uiso 1 1 calc R . . A .
C28 C 0.4131(3) 0.0296(3) 0.2166(3) 0.0345(12) Uani 1 1 d . . . . .
H21A H 0.3738 0.0181 0.1761 0.041 Uiso 1 1 calc R . . . .
H21B H 0.4310 0.0808 0.2379 0.041 Uiso 1 1 calc R . . . .
C5 C 0.8813(3) 0.1692(3) 0.2103(3) 0.0316(12) Uani 1 1 d . . . . .
H3 H 0.9204 0.2085 0.1804 0.038 Uiso 1 1 calc R . . . .
C2 C 0.6148(3) 0.1548(3) 0.2816(3) 0.0225(10) Uani 1 1 d . . . . .
H9 H 0.5812 0.1336 0.3252 0.027 Uiso 1 1 calc R . . . .
C4 C 0.6174(3) 0.2107(3) 0.2314(3) 0.0268(11) Uani 1 1 d . . . . .
H8 H 0.5876 0.2341 0.2352 0.032 Uiso 1 1 calc R . . . .
C25 C 1.0000 0.0000 0.2500 0.035(6) Uiso 0.5 6 d S T P . .
C21 C 0.8388(13) 0.0254(14) -0.0124(13) 0.039(5) Uiso 0.25 1 d . . . . .
C22 C 0.912(3) 0.057(3) 0.022(3) 0.127(17) Uiso 0.25 1 d . . . . .
C26 C 0.964(5) -0.007(7) 0.326(5) 0.10(3) Uiso 0.1 1 d . . . . .
C24 C 1.050(11) 0.050(11) 0.2500 0.18(10) Uiso 0.1 2 d S T P . .
C23 C 0.979(2) 0.111(2) 0.048(2) 0.086(11) Uiso 0.25 1 d . . . . .
C20 C 0.951(3) 0.076(3) -0.028(3) 0.115(15) Uiso 0.25 1 d . . . . .

loop_
_atom_site_aniso_label
_atom_site_aniso_U_11
_atom_site_aniso_U_22
_atom_site_aniso_U_33
_atom_site_aniso_U_23
_atom_site_aniso_U_13
_atom_site_aniso_U_12
U1 0.02401(11) 0.02007(14) 0.01212(11) -0.00003(9) -0.00001(4) 0.01003(7)
Fe1 0.0297(4) 0.0345(4) 0.0123(3) 0.0013(3) 0.0015(3) 0.0075(3)
C10 0.027(3) 0.029(3) 0.0139(19) 0.0001(18) 0.0017(17) 0.009(2)
C17 0.032(3) 0.042(3) 0.018(2) 0.000(2) -0.002(2) 0.003(3)
C16 0.030(3) 0.051(4) 0.028(2) 0.000(2) -0.006(2) 0.011(3)
C12 0.030(3) 0.037(3) 0.022(2) 0.005(2) 0.003(2) 0.011(2)
C11 0.026(3) 0.028(3) 0.020(2) 0.0030(19) 0.0002(18) 0.009(2)
C14 0.034(3) 0.036(3) 0.020(2) 0.001(2) 0.005(2) 0.016(2)
C13 0.031(3) 0.041(3) 0.022(2) 0.003(2) 0.005(2) 0.011(3)
C19 0.040(4) 0.077(5) 0.013(2) -0.012(3) 0.000(2) 0.009(3)
C18 0.052(4) 0.043(4) 0.036(3) -0.012(3) -0.010(3) 0.010(3)
C15 0.036(3) 0.062(4) 0.021(2) 0.013(3) -0.006(2) 0.006(3)
O2 0.0264(18) 0.030(3) 0.0163(19) 0.0025(18) 0.0012(9) 0.0152(13)
N2 0.022(2) 0.020(2) 0.0145(16) -0.0011(14) -0.0011(14) 0.0061(17)
C8 0.028(3) 0.017(2) 0.0131(18) -0.0013(16) -0.0001(17) 0.005(2)
C27 0.036(3) 0.027(3) 0.022(2) -0.0011(19) -0.006(2) 0.018(2)
C7 0.026(2) 0.023(2) 0.018(2) -0.0010(17) 0.0023(17) 0.011(2)
C9 0.024(2) 0.021(2) 0.0151(19) -0.0039(16) -0.0004(17) 0.007(2)
C6 0.029(3) 0.021(2) 0.0151(19) 0.0011(17) -0.0003(18) 0.009(2)
O1 0.0255(18) 0.0217(17) 0.0145(13) -0.0007(12) -0.0015(12) 0.0098(15)
N1 0.024(2) 0.027(2) 0.0203(18) 0.0016(16) -0.0006(16) 0.0103(18)
C1 0.030(3) 0.037(3) 0.028(2) 0.002(2) -0.004(2) 0.014(3)
C3 0.026(3) 0.045(4) 0.035(3) 0.003(2) -0.001(2) 0.016(3)
C28 0.033(3) 0.033(3) 0.042(3) -0.013(2) -0.014(2) 0.019(3)
C5 0.028(3) 0.035(3) 0.026(2) 0.005(2) 0.004(2) 0.011(2)
C2 0.023(2) 0.020(2) 0.018(2) -0.0010(17) 0.0028(17) 0.006(2)
C4 0.033(3) 0.025(3) 0.023(2) -0.0061(19) -0.004(2) 0.015(2)

loop_
_atom_type_symbol
_atom_type_description
_atom_type_scat_dispersion_real
_atom_type_scat_dispersion_imag
_atom_type_scat_source
C C 0.0033 0.0016 'International Tables Vol C Tables 4.2.6.8 and 6.1.1.4'
H H 0.0000 0.0000 'International Tables Vol C Tables 4.2.6.8 and 6.1.1.4'
N N 0.0061 0.0033 'International Tables Vol C Tables 4.2.6.8 and 6.1.1.4'
O O 0.0106 0.0060 'International Tables Vol C Tables 4.2.6.8 and 6.1.1.4'
Fe Fe 0.3463 0.8444 'International Tables Vol C Tables 4.2.6.8 and 6.1.1.4'
U U -9.6767 9.6646 'International Tables Vol C Tables 4.2.6.8 and 6.1.1.4'

loop_
_geom_angle_atom_site_label_1
_geom_angle_atom_site_label_2
_geom_angle_atom_site_label_3
_geom_angle
_geom_angle_site_symmetry_1
_geom_angle_site_symmetry_3
N2 U1 O2 75.56(9) . .
N2 U1 O2 75.56(9) 4 .
N2 U1 N2 151.13(18) . 4
O1 U1 O2 88.48(10) . .
O1 U1 O2 88.48(10) 4 .
O1 U1 N2 90.16(13) . .
O1 U1 N2 89.08(13) . 4
O1 U1 N2 90.16(13) 4 4
O1 U1 N2 89.08(12) 4 .
O1 U1 O1 177.0(2) . 4
O1 U1 N1 91.16(13) 4 4
O1 U1 N1 91.24(13) 4 .
O1 U1 N1 91.16(13) . .
O1 U1 N1 91.24(13) . 4
N1 U1 O2 142.11(10) 4 .
N1 U1 O2 142.11(10) . .
N1 U1 N2 142.33(13) 4 .
N1 U1 N2 66.55(13) . .
N1 U1 N2 66.54(13) 4 4
N1 U1 N2 142.32(13) . 4
N1 U1 N1 75.79(19) 4 .
C10 Fe1 C17 108.66(19) . .
C10 Fe1 C16 125.7(2) . .
C10 Fe1 C12 68.84(19) . .
C10 Fe1 C11 41.10(19) . .
C10 Fe1 C13 69.34(19) . .
C10 Fe1 C18 121.8(2) . .
C17 Fe1 C12 160.9(2) . .
C17 Fe1 C13 158.4(2) . .
C16 Fe1 C17 40.2(2) . .
C16 Fe1 C12 124.9(2) . .
C16 Fe1 C13 157.9(2) . .
C16 Fe1 C18 67.5(3) . .
C12 Fe1 C13 40.0(2) . .
C11 Fe1 C17 124.9(2) . .
C11 Fe1 C16 110.8(2) . .
C11 Fe1 C12 40.83(18) . .
C11 Fe1 C13 68.6(2) . .
C11 Fe1 C18 159.3(2) . .
C14 Fe1 C10 41.47(18) . .
C14 Fe1 C17 123.9(2) . .
C14 Fe1 C16 161.5(2) . .
C14 Fe1 C12 67.6(2) . .
C14 Fe1 C11 68.6(2) . .
C14 Fe1 C13 40.41(19) . .
C14 Fe1 C18 106.2(3) . .
C19 Fe1 C10 156.7(3) . .
C19 Fe1 C17 68.2(2) . .
C19 Fe1 C16 67.7(3) . .
C19 Fe1 C12 121.8(2) . .
C19 Fe1 C11 159.4(2) . .
C19 Fe1 C14 119.7(3) . .
C19 Fe1 C13 104.7(2) . .
C19 Fe1 C18 40.8(2) . .
C19 Fe1 C15 40.4(3) . .
C18 Fe1 C17 40.3(2) . .
C18 Fe1 C12 157.4(2) . .
C18 Fe1 C13 121.2(3) . .
C15 Fe1 C10 161.8(3) . .
C15 Fe1 C17 68.1(2) . .
C15 Fe1 C16 40.4(2) . .
C15 Fe1 C12 108.0(2) . .
C15 Fe1 C11 124.9(3) . .
C15 Fe1 C14 155.4(2) . .
C15 Fe1 C13 120.6(2) . .
C15 Fe1 C18 68.1(3) . .
C11 C10 Fe1 69.6(3) . .
C11 C10 C14 106.2(4) . .
C11 C10 C9 130.6(4) . .
C14 C10 Fe1 69.2(3) . .
C14 C10 C9 123.1(5) . .
C9 C10 Fe1 124.6(3) . .
Fe1 C17 H17 125.9 . .
C16 C17 Fe1 69.8(3) . .
C16 C17 H17 126.2 . .
C16 C17 C18 107.6(5) . .
C18 C17 Fe1 69.8(3) . .
C18 C17 H17 126.2 . .
Fe1 C16 H16 126.3 . .
C17 C16 Fe1 70.1(3) . .
C17 C16 H16 125.6 . .
C17 C16 C15 108.9(6) . .
C15 C16 Fe1 69.6(3) . .
C15 C16 H16 125.6 . .
Fe1 C12 H12 126.9 . .
C11 C12 Fe1 69.2(3) . .
C11 C12 H12 125.4 . .
C13 C12 Fe1 70.0(3) . .
C13 C12 H12 125.4 . .
C13 C12 C11 109.1(5) . .
Fe1 C11 H11 126.2 . .
C10 C11 Fe1 69.3(3) . .
C10 C11 H11 126.1 . .
C12 C11 Fe1 69.9(3) . .
C12 C11 C10 107.9(5) . .
C12 C11 H11 126.1 . .
Fe1 C14 H14 126.5 . .
C10 C14 Fe1 69.3(3) . .
C10 C14 H14 125.4 . .
C13 C14 Fe1 70.4(3) . .
C13 C14 C10 109.1(5) . .
C13 C14 H14 125.4 . .
Fe1 C13 H13 126.2 . .
C12 C13 Fe1 69.9(3) . .
C12 C13 C14 107.6(4) . .
C12 C13 H13 126.2 . .
C14 C13 Fe1 69.2(3) . .
C14 C13 H13 126.2 . .
Fe1 C19 H19 125.5 . .
C18 C19 Fe1 70.0(3) . .
C18 C19 H19 126.1 . .
C15 C19 Fe1 70.0(3) . .
C15 C19 H19 126.1 . .
C15 C19 C18 107.9(5) . .
Fe1 C18 H18 126.4 . .
C17 C18 Fe1 70.0(3) . .
C17 C18 C19 108.0(6) . .
C17 C18 H18 126.0 . .
C19 C18 Fe1 69.2(3) . .
C19 C18 H18 126.0 . .
Fe1 C15 H15 125.8 . .
C16 C15 Fe1 70.0(3) . .
C16 C15 H15 126.2 . .
C19 C15 Fe1 69.6(3) . .
C19 C15 C16 107.7(5) . .
C19 C15 H15 126.2 . .
C27 O2 U1 124.8(2) . .
C27 O2 U1 124.8(2) 4 .
C27 O2 C27 110.3(5) 4 .
C8 N2 U1 115.2(3) . .
C2 N2 U1 120.4(3) . .
C2 N2 C8 106.6(4) . .
N2 C8 C9 121.5(4) . .
N2 C8 C6 108.1(4) . .
C9 C8 C6 129.7(4) . .
O2 C27 H20A 110.8 . .
O2 C27 H20B 110.8 . .
O2 C27 C28 104.9(4) . .
H20A C27 H20B 108.8 . .
C28 C27 H20A 110.8 . .
C28 C27 H20B 110.8 . .
C9 C7 C5 126.5(4) . .
N1 C7 C9 124.0(4) . .
N1 C7 C5 108.2(4) . .
C8 C9 C10 121.7(4) . .
C8 C9 C7 122.1(4) . .
C7 C9 C10 116.0(4) . .
C8 C6 H7 126.3 . .
C4 C6 C8 107.5(4) . .
C4 C6 H7 126.3 . .
C7 N1 U1 122.0(3) . .
C1 N1 U1 129.4(3) . .
C1 N1 C7 106.5(4) . .
N1 C1 H1 124.2 . .
N1 C1 C3 111.6(5) . .
C3 C1 H1 124.2 . .
C1 C3 H2AA 126.8 . .
C5 C3 C1 106.4(5) . .
C5 C3 H2AA 126.8 . .
C27 C28 C28 102.6(3) . 4
C27 C28 H21A 111.3 . .
C27 C28 H21B 111.3 . .
C28 C28 H21A 111.3 4 .
C28 C28 H21B 111.3 4 .
H21A C28 H21B 109.2 . .
C7 C5 H3 126.4 . .
C3 C5 C7 107.2(4) . .
C3 C5 H3 126.4 . .
N2 C2 H9 124.1 . .
N2 C2 C4 111.9(4) . .
C4 C2 H9 124.1 . .
C6 C4 C2 105.9(4) . .
C6 C4 H8 127.1 . .
C2 C4 H8 127.1 . .
C26 C25 C26 48(6) 3_765 2_645
C26 C25 C26 48(6) 6_645 4
C26 C25 C26 163(10) 5_765 .
C26 C25 C26 144(9) 6_645 .
C26 C25 C26 163(10) 4 2_645
C26 C25 C26 125(7) 3_765 5_765
C26 C25 C26 125(7) 4 .
C26 C25 C26 48(6) 6_645 5_765
C26 C25 C26 48(6) 2_645 .
C26 C25 C26 48(6) 3_765 .
C26 C25 C26 144(9) 3_765 4
C26 C25 C26 163(10) 3_765 6_645
C26 C25 C26 125(7) 6_645 2_645
C26 C25 C26 144(9) 2_645 5_765
C26 C25 C26 48(6) 4 5_765
C24 C25 C26 63(3) 3_765 6_645
C24 C25 C26 63(3) 2_645 4
C24 C25 C26 108(5) 3_765 4
C24 C25 C26 99(5) 2_645 6_645
C24 C25 C26 99(5) . 4
C24 C25 C26 99(5) . 2_645
C24 C25 C26 108(5) 3_765 3_765
C24 C25 C26 108(5) . 6_645
C24 C25 C26 99(5) 3_765 .
C24 C25 C26 63(3) 2_645 .
C24 C25 C26 63(3) . 5_765
C24 C25 C26 99(5) 2_645 3_765
C24 C25 C26 63(3) 3_765 2_645
C24 C25 C26 108(5) 2_645 2_645
C24 C25 C26 108(5) . .
C24 C25 C26 63(3) . 3_765
C24 C25 C26 108(5) 2_645 5_765
C24 C25 C26 99(5) 3_765 5_765
C24 C25 C24 120.000(16) 3_765 2_645
C24 C25 C24 120.00(3) . 3_765
C24 C25 C24 120.00(4) . 2_645
C22 C21 C23 78(3) . 9_545
C22 C21 C20 31(2) . .
C23 C21 C20 64(2) 9_545 .
C21 C22 C23 53(2) . 9_545
C21 C22 C20 77(3) . 9_545
C23 C22 C21 158(5) . .
C23 C22 C23 142(5) . 9_545
C23 C22 C20 45(2) 9_545 9_545
C23 C22 C20 126(4) . 9_545
C20 C22 C21 106(5) . .
C20 C22 C23 77(4) . 9_545
C20 C22 C23 72(4) . .
C20 C22 C20 105(6) . 9_545
C25 C26 C24 32(6) . 3_765
C25 C26 C24 29(5) . .
C26 C26 C25 66(3) 3_765 .
C26 C26 C25 66(3) 2_645 .
C26 C26 C26 60.00(3) 2_645 3_765
C26 C26 C24 44(5) 2_645 3_765
C26 C26 C24 98(10) 3_765 2_645
C26 C26 C24 39(5) 3_765 .
C26 C26 C24 67(6) 2_645 .
C26 C26 C24 107(10) 2_645 2_645
C26 C26 C24 78(7) 3_765 3_765
C24 C26 C25 43(10) 2_645 .
C24 C26 C24 54(9) 3_765 .
C24 C26 C24 60(10) 2_645 .
C24 C26 C24 64(10) 2_645 3_765
C25 C24 C26 74(10) . 5_765
C25 C24 C26 43(6) . .
C25 C24 C26 74(10) . 3_765
C25 C24 C26 49(7) . 4
C25 C24 C26 43(6) . 6_645
C25 C24 C26 49(7) . 2_645
C25 C24 C24 30.001(3) . 2_645
C25 C24 C24 30.00(2) . 3_765
C26 C24 C26 35(5) 2_645 .
C26 C24 C26 38(7) 5_765 4
C26 C24 C26 98(10) 4 2_645
C26 C24 C26 35(5) 4 6_645
C26 C24 C26 116(10) 5_765 .
C26 C24 C26 34(7) 3_765 .
C26 C24 C26 82(10) 2_645 6_645
C26 C24 C26 82(10) 4 .
C26 C24 C26 116(10) 3_765 6_645
C26 C24 C26 116(10) 3_765 4
C26 C24 C26 116(10) 5_765 2_645
C26 C24 C26 86(10) 6_645 .
C26 C24 C26 38(7) 3_765 2_645
C26 C24 C26 149(10) 5_765 3_765
C26 C24 C26 34(7) 5_765 6_645
C26 C24 C24 74(10) 5_765 3_765
C26 C24 C24 74(10) 3_765 2_645
C26 C24 C24 79(10) 5_765 2_645
C26 C24 C24 79(10) 3_765 3_765
C24 C24 C26 60(5) 2_645 6_645
C24 C24 C26 60(5) 3_765 .
C24 C24 C26 43(5) 2_645 4
C24 C24 C26 41(4) 3_765 6_645
C24 C24 C26 67(6) 2_645 2_645
C24 C24 C26 67(6) 3_765 4
C24 C24 C26 41(4) 2_645 .
C24 C24 C26 43(5) 3_765 2_645
C24 C24 C24 60.001(1) 3_765 2_645
C21 C23 C22 50(2) 8_665 8_665
C21 C23 C20 72(2) 8_665 8_665
C22 C23 C21 126(4) . 8_665
C22 C23 C22 117(3) . 8_665
C22 C23 C20 130(4) . 8_665
C22 C23 C20 46(3) . .
C22 C23 C20 34(2) 8_665 8_665
C20 C23 C21 93(3) . 8_665
C20 C23 C22 71(3) . 8_665
C20 C23 C20 93(3) . 8_665
C22 C20 C21 43(4) . .
C22 C20 C21 164(3) 8_665 .
C22 C20 C22 126(5) . 8_665
C22 C20 C23 63(4) . .
C22 C20 C23 69(4) . 9_545
C23 C20 C21 44.4(17) 9_545 .
C23 C20 C21 103(3) . .
C23 C20 C22 64(3) . 8_665
C23 C20 C22 151(4) 9_545 8_665
C23 C20 C23 128(4) . 9_545

loop_
_geom_bond_atom_site_label_1
_geom_bond_atom_site_label_2
_geom_bond_distance
_geom_bond_site_symmetry_2
U1 O2 2.489(5) .
U1 N2 2.482(4) .
U1 N2 2.482(4) 4
U1 O1 1.773(3) .
U1 O1 1.773(3) 4
U1 N1 2.457(4) 4
U1 N1 2.457(4) .
Fe1 C10 2.042(4) .
Fe1 C17 2.050(5) .
Fe1 C16 2.046(6) .
Fe1 C12 2.055(5) .
Fe1 C11 2.045(5) .
Fe1 C14 2.041(5) .
Fe1 C13 2.056(5) .
Fe1 C19 2.036(5) .
Fe1 C18 2.047(6) .
Fe1 C15 2.041(5) .
C10 C11 1.435(7) .
C10 C14 1.445(7) .
C10 C9 1.468(6) .
C17 H17 0.9500 .
C17 C16 1.406(8) .
C17 C18 1.410(9) .
C16 H16 0.9500 .
C16 C15 1.410(8) .
C12 H12 0.9500 .
C12 C11 1.430(6) .
C12 C13 1.407(8) .
C11 H11 0.9500 .
C14 H14 0.9500 .
C14 C13 1.415(7) .
C13 H13 0.9500 .
C19 H19 0.9500 .
C19 C18 1.424(9) .
C19 C15 1.408(10) .
C18 H18 0.9500 .
C15 H15 0.9500 .
O2 C27 1.461(5) 4
O2 C27 1.462(5) .
N2 C8 1.399(5) .
N2 C2 1.336(6) .
C8 C9 1.411(7) .
C8 C6 1.420(7) .
C27 H20A 0.9900 .
C27 H20B 0.9900 .
C27 C28 1.507(7) .
C7 C9 1.415(7) .
C7 N1 1.398(6) .
C7 C5 1.420(7) .
C6 H7 0.9500 .
C6 C4 1.381(6) .
N1 C1 1.340(6) .
C1 H1 0.9500 .
C1 C3 1.398(8) .
C3 H2AA 0.9500 .
C3 C5 1.378(7) .
C28 C28 1.540(11) 4
C28 H21A 0.9900 .
C28 H21B 0.9900 .
C5 H3 0.9500 .
C2 H9 0.9500 .
C2 C4 1.404(7) .
C4 H8 0.9500 .
C25 C26 1.45(9) 6_645
C25 C26 1.45(9) 5_765
C25 C26 1.45(9) 4
C25 C26 1.45(9) .
C25 C26 1.45(9) 3_765
C25 C26 1.45(9) 2_645
C25 C24 1.0(2) .
C25 C24 1.0(2) 2_645
C25 C24 1.0(2) 3_765
C21 C22 1.42(6) .
C21 C23 1.48(4) 9_545
C21 C20 2.01(6) .
C22 C23 1.82(6) 9_545
C22 C23 1.34(6) .
C22 C20 1.08(6) .
C22 C20 1.92(7) 9_545
C26 C26 1.18(15) 2_645
C26 C26 1.18(15) 3_765
C26 C24 1.34(10) 2_645
C26 C24 1.90(16) 3_765
C26 C24 2.02(17) .
C24 C26 2.02(17) 6_645
C24 C26 1.90(16) 2_645
C24 C26 1.90(16) 4
C24 C26 1.34(10) 3_765
C24 C26 1.34(10) 5_765
C24 C24 1.8(4) 3_765
C24 C24 1.8(4) 2_645
C23 C21 1.48(4) 8_665
C23 C22 1.82(6) 8_665
C23 C20 1.44(5) .
C23 C20 1.90(7) 8_665
C20 C22 1.92(7) 8_665
C20 C23 1.90(7) 9_545

loop_
_geom_torsion_atom_site_label_1
_geom_torsion_atom_site_label_2
_geom_torsion_atom_site_label_3
_geom_torsion_atom_site_label_4
_geom_torsion
_geom_torsion_site_symmetry_1
_geom_torsion_site_symmetry_4
U1 O2 C27 C28 -167.7(3) . .
U1 N2 C8 C9 -55.1(5) . .
U1 N2 C8 C6 133.8(3) . .
U1 N2 C2 C4 -132.7(3) . .
U1 N1 C1 C3 163.6(4) . .
Fe1 C10 C11 C12 -59.6(3) . .
Fe1 C10 C14 C13 59.3(4) . .
Fe1 C10 C9 C8 -61.0(6) . .
Fe1 C10 C9 C7 123.4(4) . .
Fe1 C17 C16 C15 59.0(4) . .
Fe1 C17 C18 C19 -59.0(4) . .
Fe1 C16 C15 C19 59.7(4) . .
Fe1 C12 C11 C10 59.2(3) . .
Fe1 C12 C13 C14 -59.2(4) . .
Fe1 C14 C13 C12 59.6(4) . .
Fe1 C19 C18 C17 59.5(4) . .
Fe1 C19 C15 C16 -59.9(4) . .
C10 C14 C13 Fe1 -58.6(4) . .
C10 C14 C13 C12 1.0(6) . .
C17 C16 C15 Fe1 -59.3(4) . .
C17 C16 C15 C19 0.4(6) . .
C16 C17 C18 Fe1 59.7(4) . .
C16 C17 C18 C19 0.8(6) . .
C11 C10 C14 Fe1 -60.1(3) . .
C11 C10 C14 C13 -0.8(6) . .
C11 C10 C9 C8 30.9(8) . .
C11 C10 C9 C7 -144.7(5) . .
C11 C12 C13 Fe1 58.3(4) . .
C11 C12 C13 C14 -0.8(6) . .
C14 C10 C11 Fe1 59.8(3) . .
C14 C10 C11 C12 0.3(5) . .
C14 C10 C9 C8 -147.4(5) . .
C14 C10 C9 C7 37.0(6) . .
C13 C12 C11 Fe1 -58.8(4) . .
C13 C12 C11 C10 0.3(6) . .
C18 C17 C16 Fe1 -59.7(4) . .
C18 C17 C16 C15 -0.7(6) . .
C18 C19 C15 Fe1 60.0(4) . .
C18 C19 C15 C16 0.1(7) . .
C15 C19 C18 Fe1 -60.0(4) . .
C15 C19 C18 C17 -0.5(7) . .
O2 C27 C28 C28 -31.2(6) . 4
N2 C8 C9 C10 -178.6(4) . .
N2 C8 C9 C7 -3.3(7) . .
N2 C8 C6 C4 3.3(5) . .
N2 C2 C4 C6 1.2(5) . .
C8 N2 C2 C4 0.9(5) . .
C8 C6 C4 C2 -2.7(5) . .
C27 O2 C27 C28 12.3(2) 4 .
C7 N1 C1 C3 0.3(6) . .
C9 C10 C11 Fe1 -118.6(5) . .
C9 C10 C11 C12 -178.2(5) . .
C9 C10 C14 Fe1 118.6(5) . .
C9 C10 C14 C13 177.8(4) . .
C9 C8 C6 C4 -166.8(4) . .
C9 C7 N1 U1 28.0(6) . .
C9 C7 N1 C1 -167.1(4) . .
C9 C7 C5 C3 166.2(5) . .
C6 C8 C9 C10 -9.6(7) . .
C6 C8 C9 C7 165.7(4) . .
N1 C7 C9 C10 -165.2(4) . .
N1 C7 C9 C8 19.2(7) . .
N1 C7 C5 C3 -1.0(6) . .
N1 C1 C3 C5 -0.9(6) . .
C1 C3 C5 C7 1.2(6) . .
C5 C7 C9 C10 29.5(7) . .
C5 C7 C9 C8 -146.1(5) . .
C5 C7 N1 U1 -164.4(3) . .
C5 C7 N1 C1 0.5(5) . .
C2 N2 C8 C9 168.6(4) . .
C2 N2 C8 C6 -2.6(5) . .
C21 C22 C23 C21 -36(16) . 8_665
C21 C22 C23 C22 -94(15) . 8_665
C21 C22 C23 C20 -87(14) . .
C21 C22 C23 C20 -131(13) . 8_665
C21 C22 C20 C22 164(4) . 8_665
C21 C22 C20 C23 -44(3) . 9_545
C21 C22 C20 C23 157(5) . .
C21 C23 C20 C21 -125(3) 8_665 .
C21 C23 C20 C22 46(3) 8_665 8_665
C21 C23 C20 C22 -141(5) 8_665 .
C21 C23 C20 C23 -166(4) 8_665 9_545
C22 C23 C20 C21 16(4) . .
C22 C23 C20 C21 -170(4) 8_665 .
C22 C23 C20 C22 -174(6) . 8_665
C22 C23 C20 C22 174(6) 8_665 .
C22 C23 C20 C23 -25(5) . 9_545
C22 C23 C20 C23 148(5) 8_665 9_545
C26 C25 C26 C26 -134(13) 4 3_765
C26 C25 C26 C26 -140(10) 5_765 2_645
C26 C25 C26 C26 95(11) 6_645 2_645
C26 C25 C26 C26 160(13) 4 2_645
C26 C25 C26 C26 -73(10) 5_765 3_765
C26 C25 C26 C26 161(11) 6_645 3_765
C26 C25 C26 C26 -66.3(16) 3_765 2_645
C26 C25 C26 C26 66.3(16) 2_645 3_765
C26 C25 C26 C24 -160(13) 2_645 2_645
C26 C25 C26 C24 -54.5(16) 5_765 .
C26 C25 C26 C24 54.5(16) 6_645 3_765
C26 C25 C26 C24 119(2) 4 3_765
C26 C25 C26 C24 -106(10) 3_765 3_765
C26 C25 C26 C24 179.99(3) 6_645 .
C26 C25 C26 C24 61(2) 5_765 2_645
C26 C25 C26 C24 -115(2) 4 .
C26 C25 C26 C24 0.000(18) 4 2_645
C26 C25 C26 C24 -40(10) 2_645 3_765
C26 C25 C26 C24 -179.99(3) 5_765 3_765
C26 C25 C26 C24 -65(2) 6_645 2_645
C26 C25 C26 C24 85(11) 2_645 .
C26 C25 C26 C24 19(11) 3_765 .
C26 C25 C26 C24 134(13) 3_765 2_645
C26 C25 C24 C26 180.000(14) 3_765 5_765
C26 C25 C24 C26 180.000(15) 5_765 3_765
C26 C25 C24 C26 180.000(16) 2_645 4
C26 C25 C24 C26 180.000(12) 4 2_645
C26 C25 C24 C26 -147(8) 3_765 4
C26 C25 C24 C26 180.00(2) 6_645 .
C26 C25 C24 C26 -48(6) 2_645 .
C26 C25 C24 C26 -132(6) 6_645 2_645
C26 C25 C24 C26 16(10) . 3_765
C26 C25 C24 C26 -48(6) 4 6_645
C26 C25 C24 C26 48(6) 6_645 4
C26 C25 C24 C26 -16(10) 3_765 .
C26 C25 C24 C26 147(8) 4 3_765
C26 C25 C24 C26 180.00(3) . 6_645
C26 C25 C24 C26 147(8) 2_645 5_765
C26 C25 C24 C26 16(9) 6_645 5_765
C26 C25 C24 C26 -147(8) 5_765 2_645
C26 C25 C24 C26 48(6) . 2_645
C26 C25 C24 C26 -164(10) . 5_765
C26 C25 C24 C26 164(10) 3_765 6_645
C26 C25 C24 C26 132(6) 2_645 6_645
C26 C25 C24 C26 -16(10) 5_765 6_645
C26 C25 C24 C26 -164(10) 6_645 3_765
C26 C25 C24 C26 -33(8) 4 5_765
C26 C25 C24 C26 132(6) 4 .
C26 C25 C24 C26 33(8) 5_765 4
C26 C25 C24 C26 33(8) 3_765 2_645
C26 C25 C24 C26 164(9) 5_765 .
C26 C25 C24 C26 -33(8) 2_645 3_765
C26 C25 C24 C26 -132(6) . 4
C26 C25 C24 C24 96(6) 3_765 3_765
C26 C25 C24 C24 -84(6) 5_765 3_765
C26 C25 C24 C24 63(4) 2_645 3_765
C26 C25 C24 C24 96(6) 5_765 2_645
C26 C25 C24 C24 -117(4) 4 3_765
C26 C25 C24 C24 112(4) 6_645 2_645
C26 C25 C24 C24 -68(4) 6_645 3_765
C26 C25 C24 C24 63(4) 4 2_645
C26 C25 C24 C24 -68(4) . 2_645
C26 C25 C24 C24 112(4) . 3_765
C26 C25 C24 C24 -84(6) 3_765 2_645
C26 C25 C24 C24 -117(4) 2_645 2_645
C24 C25 C26 C26 160(13) 2_645 2_645
C24 C25 C26 C26 106(10) 3_765 3_765
C24 C25 C26 C26 -134(13) 2_645 3_765
C24 C25 C26 C26 -85(11) . 2_645
C24 C25 C26 C26 40(10) 3_765 2_645
C24 C25 C26 C26 -19(11) . 3_765
C24 C25 C26 C24 115(2) . 2_645
C24 C25 C26 C24 -119(2) 3_765 2_645
C24 C25 C26 C24 119(2) 2_645 3_765
C24 C25 C26 C24 125.5(16) 3_765 .
C24 C25 C26 C24 -115(2) 2_645 .
C24 C25 C26 C24 -125.5(16) . 3_765
C24 C25 C24 C26 84(6) 3_765 5_765
C24 C25 C24 C26 117(4) 3_765 4
C24 C25 C24 C26 -112(4) 2_645 6_645
C24 C25 C24 C26 -63(4) 3_765 2_645
C24 C25 C24 C26 117(4) 2_645 2_645
C24 C25 C24 C26 -96(6) 2_645 5_765
C24 C25 C24 C26 -96(6) 3_765 3_765
C24 C25 C24 C26 84(6) 2_645 3_765
C24 C25 C24 C26 68(4) 2_645 .
C24 C25 C24 C26 -112(4) 3_765 .
C24 C25 C24 C26 -63(4) 2_645 4
C24 C25 C24 C26 68(4) 3_765 6_645
C24 C25 C24 C24 180.000(5) 3_765 2_645
C24 C25 C24 C24 180.000(4) 2_645 3_765
C23 C21 C22 C23 139(14) 9_545 .
C23 C21 C22 C20 59(5) 9_545 .
C23 C21 C22 C20 -43(2) 9_545 9_545
C23 C22 C23 C21 87(8) 9_545 8_665
C23 C22 C23 C22 29(9) 9_545 8_665
C23 C22 C23 C20 35(6) 9_545 .
C23 C22 C23 C20 -9(9) 9_545 8_665
C23 C22 C20 C21 -157(5) . .
C23 C22 C20 C21 44(3) 9_545 .
C23 C22 C20 C22 7(6) . 8_665
C23 C22 C20 C22 -152(6) 9_545 8_665
C23 C22 C20 C23 159(4) . 9_545
C23 C22 C20 C23 -159(4) 9_545 .
C20 C21 C22 C23 81(14) . .
C20 C21 C22 C23 -59(5) . 9_545
C20 C21 C22 C20 -102(6) . 9_545
C20 C22 C23 C21 51(6) . 8_665
C20 C22 C23 C21 147(4) 9_545 8_665
C20 C22 C23 C22 89(5) 9_545 8_665
C20 C22 C23 C22 -7(6) . 8_665
C20 C22 C23 C20 51(7) 9_545 8_665
C20 C22 C23 C20 -44(6) . 8_665
C20 C22 C23 C20 95(7) 9_545 .
C20 C22 C20 C21 80(4) 9_545 .
C20 C22 C20 C22 -116(4) 9_545 8_665
C20 C22 C20 C23 -123(4) 9_545 .
C20 C22 C20 C23 36(3) 9_545 9_545
C20 C23 C20 C21 163(2) 8_665 .
C20 C23 C20 C22 -26(3) 8_665 8_665
C20 C23 C20 C22 148(4) 8_665 .
C20 C23 C20 C23 122(3) 8_665 9_545
